data_2237311
loop_
_publ_author_name
'Uzbekov, Vyacheslav V.'
'Talipov, Samat A.'
'Ibragimov, Bakhtiyar T.'
'Stipanovic, Robert D.'
'Liu, Jinggao'

_publ_section_title
;
 Desoxyhemigossypol 6-methyl ether
;
_journal_coeditor_code GK2530
_journal_issue 2
_journal_name_full 'Acta Crystallographica Section E'
_journal_page_first o302
_journal_paper_doi 10.1107/S1600536813002304
_journal_volume 69
_journal_year 2013
_chemical_formula_iupac 'C16 H18 O3'
_chemical_formula_moiety 'C16 H18 O3'
_chemical_formula_sum 'C16 H18 O3'
_chemical_formula_weight 258.30
_chemical_name_common
;
Desoxyhemigossypol 6-methyl ether
;
_chemical_name_systematic
6-Methoxy-10-methyl-7-(propan-2-yl)-2-oxatricyclo[6.3.1.0^4,12^]dodeca-1(11),4,6,8(12),9-pentaen-5-ol
_space_group_IT_number 2
_symmetry_cell_setting triclinic
_symmetry_space_group_name_Hall '-P 1'
_symmetry_space_group_name_H-M 'P -1'
_atom_sites_solution_hydrogens geom
_atom_sites_solution_primary direct
_atom_sites_solution_secondary difmap
_audit_creation_method SHELXL-97
_cell_angle_alpha 107.797(5)
_cell_angle_beta 103.896(5)
_cell_angle_gamma 90.435(4)
_cell_formula_units_Z 4
_cell_length_a 10.0275(5)
_cell_length_b 11.1058(6)
_cell_length_c 13.2938(8)
_cell_measurement_reflns_used 3316
_cell_measurement_temperature 293(2)
_cell_measurement_theta_max 75.66
_cell_measurement_theta_min 3.61
_cell_volume 1363.08(14)
_computing_cell_refinement 'CrysAlis Pro (Oxford Diffraction, 2009)'
_computing_data_collection 'CrysAlis Pro (Oxford Diffraction, 2009)'
_computing_data_reduction 'CrysAlis Pro (Oxford Diffraction, 2009)'
_computing_molecular_graphics 'XP in SHELXTL (Sheldrick, 2008)'
_computing_publication_material 'SHELXL97 (Sheldrick, 2008)'
_computing_structure_refinement 'SHELXL97 (Sheldrick, 2008)'
_computing_structure_solution 'SHELXS97 (Sheldrick, 2008)'
_diffrn_ambient_temperature 293(2)
_diffrn_detector_area_resol_mean 10.2576
_diffrn_measured_fraction_theta_full 0.963
_diffrn_measured_fraction_theta_max 0.963
_diffrn_measurement_device_type 'Oxford Diffraction Xcalibur Ruby'
_diffrn_measurement_method '\w scans'
_diffrn_radiation_monochromator graphite
_diffrn_radiation_source 'fine-focus sealed tube'
_diffrn_radiation_type CuK\a
_diffrn_radiation_wavelength 1.54184
_diffrn_reflns_av_R_equivalents 0.0270
_diffrn_reflns_av_sigmaI/netI 0.0334
_diffrn_reflns_limit_h_max 12
_diffrn_reflns_limit_h_min -11
_diffrn_reflns_limit_k_max 12
_diffrn_reflns_limit_k_min -13
_diffrn_reflns_limit_l_max 16
_diffrn_reflns_limit_l_min -16
_diffrn_reflns_number 10119
_diffrn_reflns_theta_full 75.88
_diffrn_reflns_theta_max 75.88
_diffrn_reflns_theta_min 3.61
_diffrn_standards_interval_count 0
_diffrn_standards_interval_time 0
_diffrn_standards_number 0
_exptl_absorpt_coefficient_mu 0.693
_exptl_absorpt_correction_T_max 1.000
_exptl_absorpt_correction_T_min 0.925
_exptl_absorpt_correction_type multi-scan
_exptl_absorpt_process_details '(CrysAlis PRO; Oxford Diffraction, 2009)'
_exptl_crystal_colour colourless
_exptl_crystal_density_diffrn 1.259
_exptl_crystal_density_method 'not measured'
_exptl_crystal_description block
_exptl_crystal_F_000 552
_exptl_crystal_size_max 0.40
_exptl_crystal_size_mid 0.34
_exptl_crystal_size_min 0.28
_refine_diff_density_max 0.449
_refine_diff_density_min -0.215
_refine_ls_extinction_coef 0.0038(6)
_refine_ls_extinction_expression Fc^*^=kFc[1+0.001xFc^2^\l^3^/sin(2\q)]^-1/4^
_refine_ls_extinction_method SHELXL
_refine_ls_goodness_of_fit_ref 1.040
_refine_ls_hydrogen_treatment constr
_refine_ls_matrix_type full
_refine_ls_number_parameters 354
_refine_ls_number_reflns 5476
_refine_ls_number_restraints 0
_refine_ls_restrained_S_all 1.040
_refine_ls_R_factor_all 0.0729
_refine_ls_R_factor_gt 0.0499
_refine_ls_shift/su_max 0.000
_refine_ls_shift/su_mean 0.000
_refine_ls_structure_factor_coef Fsqd
_refine_ls_weighting_details 'calc w=1/[\s^2^(Fo^2^)+(0.0881P)^2^+0.0965P] where P=(Fo^2^+2Fc^2^)/3'
_refine_ls_weighting_scheme calc
_refine_ls_wR_factor_gt 0.1430
_refine_ls_wR_factor_ref 0.1579
_reflns_number_gt 3775
_reflns_number_total 5476
_reflns_threshold_expression >2sigma(I)
_cod_data_source_file gk2530.cif
_cod_data_source_block I
_cod_original_cell_volume 1363.08(13)
_cod_database_code 2237311
_cod_database_fobs_code 2237311

loop_
_symmetry_equiv_pos_as_xyz
'x, y, z'
'-x, -y, -z'

loop_
_atom_site_type_symbol
_atom_site_label
_atom_site_fract_x
_atom_site_fract_y
_atom_site_fract_z
_atom_site_U_iso_or_equiv
_atom_site_adp_type
_atom_site_calc_flag
_atom_site_refinement_flags
_atom_site_occupancy
_atom_site_symmetry_multiplicity
C C1 0.6372(2) 0.6300(2) 0.60266(16) 0.0584(5) Uani d . 1 1
C C2 0.5457(3) 0.7031(2) 0.64751(18) 0.0701(7) Uani d . 1 1
H H2 0.5440 0.7154 0.7196 0.084 Uiso calc R 1 1
C C3 0.4517(3) 0.7608(2) 0.5804(2) 0.0673(6) Uani d . 1 1
C C4 0.4535(2) 0.7425(2) 0.47364(18) 0.0583(5) Uani d . 1 1
H H4 0.3927 0.7831 0.4328 0.070 Uiso calc R 1 1
C C5 0.56004(19) 0.62981(17) 0.31437(15) 0.0461(4) Uani d . 1 1
C C6 0.65818(18) 0.54699(17) 0.28745(14) 0.0448(4) Uani d . 1 1
C C7 0.74826(19) 0.49542(18) 0.36144(16) 0.0479(4) Uani d . 1 1
C C8 0.73732(19) 0.52956(19) 0.46605(16) 0.0492(4) Uani d . 1 1
C C9 0.63691(19) 0.61040(18) 0.49337(15) 0.0487(4) Uani d . 1 1
C C10 0.54617(19) 0.66320(18) 0.42417(15) 0.0486(4) Uani d . 1 1
C C11 0.3488(3) 0.8409(3) 0.6302(3) 0.0941(9) Uani d . 1 1
H H11A 0.3084 0.8905 0.5848 0.141 Uiso calc R 1 1
H H11B 0.3947 0.8965 0.7016 0.141 Uiso calc R 1 1
H H11C 0.2777 0.7868 0.6359 0.141 Uiso calc R 1 1
C C12 0.8076(2) 0.4986(2) 0.56747(18) 0.0641(6) Uani d . 1 1
H H12A 0.7977 0.4079 0.5551 0.077 Uiso calc R 1 1
H H12B 0.9050 0.5272 0.5900 0.077 Uiso calc R 1 1
C C13 0.4747(2) 0.6820(2) 0.22867(18) 0.0594(5) Uani d . 1 1
H H13 0.5046 0.6427 0.1619 0.071 Uiso calc R 1 1
C C14 0.3207(2) 0.6418(3) 0.1997(2) 0.0762(7) Uani d . 1 1
H H14A 0.3072 0.5517 0.1843 0.114 Uiso calc R 1 1
H H14B 0.2747 0.6640 0.1365 0.114 Uiso calc R 1 1
H H14C 0.2835 0.6845 0.2600 0.114 Uiso calc R 1 1
C C15 0.5064(3) 0.8232(2) 0.2559(3) 0.0853(8) Uani d . 1 1
H H15A 0.4851 0.8668 0.3238 0.128 Uiso calc R 1 1
H H15B 0.4517 0.8515 0.1989 0.128 Uiso calc R 1 1
H H15C 0.6024 0.8411 0.2623 0.128 Uiso calc R 1 1
C C16 0.5963(2) 0.4046(2) 0.10614(18) 0.0665(6) Uani d . 1 1
H H16A 0.6233 0.3830 0.0387 0.100 Uiso calc R 1 1
H H16B 0.5017 0.4238 0.0935 0.100 Uiso calc R 1 1
H H16C 0.6065 0.3342 0.1342 0.100 Uiso calc R 1 1
O O1 0.73758(17) 0.56665(17) 0.64974(12) 0.0721(5) Uani d . 1 1
O O2 0.84360(15) 0.41512(15) 0.33045(13) 0.0626(4) Uani d . 1 1
H H2A 0.8335 0.3970 0.2643 0.094 Uiso calc R 1 1
O O3 0.68208(14) 0.51333(13) 0.18394(10) 0.0530(3) Uani d . 1 1
C C17 1.1325(2) 0.81302(19) -0.05314(15) 0.0498(4) Uani d . 1 1
C C18 1.2223(2) 0.9049(2) -0.05337(17) 0.0561(5) Uani d . 1 1
H H18 1.2599 0.8966 -0.1124 0.067 Uiso calc R 1 1
C C19 1.2561(2) 1.0143(2) 0.04066(18) 0.0555(5) Uani d . 1 1
C C20 1.2035(2) 1.02680(19) 0.12981(17) 0.0530(5) Uani d . 1 1
H H20 1.2300 1.0994 0.1903 0.064 Uiso calc R 1 1
C C21 1.04433(19) 0.92410(18) 0.21481(16) 0.0480(4) Uani d . 1 1
C C22 0.9539(2) 0.81841(18) 0.19220(15) 0.0485(4) Uani d . 1 1
C C23 0.9187(2) 0.71749(18) 0.09065(15) 0.0490(4) Uani d . 1 1
C C24 0.9836(2) 0.72145(17) 0.01286(15) 0.0480(4) Uani d . 1 1
C C25 1.07617(18) 0.82592(17) 0.03528(15) 0.0452(4) Uani d . 1 1
C C26 1.10907(18) 0.93059(17) 0.13117(15) 0.0456(4) Uani d . 1 1
C C27 1.3522(3) 1.1198(2) 0.0407(2) 0.0745(7) Uani d . 1 1
H H27A 1.3271 1.2002 0.0809 0.112 Uiso calc R 1 1
H H27B 1.3452 1.1177 -0.0332 0.112 Uiso calc R 1 1
H H27C 1.4453 1.1088 0.0743 0.112 Uiso calc R 1 1
C C28 0.9801(2) 0.6354(2) -0.09991(17) 0.0599(5) Uani d . 1 1
H H28A 1.0057 0.5518 -0.0983 0.072 Uiso calc R 1 1
H H28B 0.8891 0.6269 -0.1488 0.072 Uiso calc R 1 1
C C29 1.0730(2) 1.0259(2) 0.32693(17) 0.0585(5) Uani d . 1 1
H H29 1.0156 0.9971 0.3667 0.070 Uiso calc R 1 1
C C30 1.2201(2) 1.0329(2) 0.39328(19) 0.0680(6) Uani d . 1 1
H H30A 1.2413 0.9502 0.3977 0.102 Uiso calc R 1 1
H H30B 1.2305 1.0910 0.4655 0.102 Uiso calc R 1 1
H H30C 1.2818 1.0619 0.3587 0.102 Uiso calc R 1 1
C C31 1.0288(3) 1.1533(2) 0.3244(2) 0.0766(7) Uani d . 1 1
H H31A 1.0832 1.1876 0.2876 0.115 Uiso calc R 1 1
H H31B 1.0417 1.2091 0.3978 0.115 Uiso calc R 1 1
H H31C 0.9332 1.1450 0.2863 0.115 Uiso calc R 1 1
C C32 0.9621(3) 0.7427(3) 0.3406(2) 0.0781(7) Uani d . 1 1
H H32A 0.9789 0.6596 0.2989 0.117 Uiso calc R 1 1
H H32B 0.9104 0.7354 0.3908 0.117 Uiso calc R 1 1
H H32C 1.0485 0.7914 0.3804 0.117 Uiso calc R 1 1
O O4 1.08204(16) 0.69916(14) -0.13428(11) 0.0607(4) Uani d . 1 1
O O5 0.82418(17) 0.61951(15) 0.07111(12) 0.0663(4) Uani d . 1 1
H H5 0.7976 0.6270 0.1263 0.099 Uiso calc R 1 1
O O6 0.88542(15) 0.80485(15) 0.26829(12) 0.0612(4) Uani d . 1 1

loop_
_atom_site_aniso_label
_atom_site_aniso_U_11
_atom_site_aniso_U_22
_atom_site_aniso_U_33
_atom_site_aniso_U_12
_atom_site_aniso_U_13
_atom_site_aniso_U_23
C1 0.0624(13) 0.0646(13) 0.0392(10) -0.0247(10) 0.0058(9) 0.0100(9)
C2 0.0794(16) 0.0761(15) 0.0450(11) -0.0301(12) 0.0200(11) 0.0029(10)
C3 0.0718(14) 0.0577(13) 0.0658(14) -0.0165(10) 0.0293(12) 0.0015(11)
C4 0.0589(12) 0.0535(11) 0.0606(12) -0.0032(9) 0.0210(10) 0.0111(10)
C5 0.0459(10) 0.0477(10) 0.0435(10) -0.0038(8) 0.0066(8) 0.0166(8)
C6 0.0453(10) 0.0487(10) 0.0402(9) -0.0074(8) 0.0095(7) 0.0150(8)
C7 0.0433(10) 0.0492(10) 0.0505(11) -0.0040(8) 0.0096(8) 0.0168(8)
C8 0.0435(9) 0.0562(11) 0.0468(10) -0.0083(8) 0.0035(8) 0.0213(8)
C9 0.0492(10) 0.0532(11) 0.0391(9) -0.0138(8) 0.0065(8) 0.0123(8)
C10 0.0478(10) 0.0487(10) 0.0468(10) -0.0070(8) 0.0111(8) 0.0125(8)
C11 0.112(2) 0.0758(18) 0.097(2) -0.0006(15) 0.0625(18) 0.0033(15)
C12 0.0561(12) 0.0803(15) 0.0551(12) -0.0094(11) -0.0004(10) 0.0319(11)
C13 0.0608(12) 0.0671(13) 0.0563(12) 0.0090(10) 0.0128(10) 0.0295(10)
C14 0.0596(13) 0.0940(18) 0.0718(15) 0.0061(12) -0.0010(11) 0.0353(14)
C15 0.0937(19) 0.0731(17) 0.108(2) 0.0165(14) 0.0338(17) 0.0493(16)
C16 0.0740(14) 0.0662(14) 0.0494(12) -0.0038(11) 0.0119(10) 0.0072(10)
O1 0.0736(10) 0.0946(12) 0.0453(8) -0.0151(9) 0.0010(7) 0.0295(8)
O2 0.0562(8) 0.0723(10) 0.0627(9) 0.0146(7) 0.0165(7) 0.0249(8)
O3 0.0590(8) 0.0579(8) 0.0434(7) -0.0053(6) 0.0169(6) 0.0151(6)
C17 0.0510(10) 0.0525(11) 0.0445(10) 0.0036(8) 0.0108(8) 0.0145(8)
C18 0.0536(11) 0.0669(13) 0.0525(11) 0.0010(9) 0.0184(9) 0.0220(10)
C19 0.0473(10) 0.0590(12) 0.0614(12) -0.0027(9) 0.0104(9) 0.0234(10)
C20 0.0490(10) 0.0488(10) 0.0564(12) -0.0015(8) 0.0088(9) 0.0134(9)
C21 0.0468(10) 0.0492(10) 0.0462(10) 0.0066(8) 0.0114(8) 0.0130(8)
C22 0.0501(10) 0.0530(11) 0.0443(10) 0.0060(8) 0.0139(8) 0.0166(8)
C23 0.0517(10) 0.0465(10) 0.0475(10) -0.0015(8) 0.0087(8) 0.0162(8)
C24 0.0526(10) 0.0457(10) 0.0433(10) 0.0005(8) 0.0076(8) 0.0140(8)
C25 0.0427(9) 0.0488(10) 0.0457(10) 0.0035(7) 0.0091(8) 0.0189(8)
C26 0.0451(9) 0.0444(9) 0.0467(10) 0.0045(7) 0.0094(8) 0.0151(8)
C27 0.0697(15) 0.0747(16) 0.0810(16) -0.0162(12) 0.0205(13) 0.0268(13)
C28 0.0707(13) 0.0555(12) 0.0496(11) -0.0083(10) 0.0152(10) 0.0116(9)
C29 0.0632(13) 0.0551(12) 0.0500(11) 0.0036(9) 0.0145(10) 0.0065(9)
C30 0.0680(14) 0.0671(14) 0.0559(13) 0.0026(11) 0.0024(11) 0.0113(10)
C31 0.0866(17) 0.0659(15) 0.0707(15) 0.0164(12) 0.0193(13) 0.0126(12)
C32 0.0918(18) 0.0867(17) 0.0575(13) -0.0204(14) 0.0101(12) 0.0328(13)
O4 0.0726(9) 0.0588(8) 0.0475(8) -0.0071(7) 0.0220(7) 0.0076(6)
O5 0.0794(10) 0.0641(9) 0.0538(8) -0.0213(8) 0.0213(8) 0.0138(7)
O6 0.0636(9) 0.0718(9) 0.0521(8) -0.0019(7) 0.0222(7) 0.0197(7)

loop_
_atom_type_symbol
_atom_type_description
_atom_type_scat_dispersion_real
_atom_type_scat_dispersion_imag
_atom_type_scat_source
C C 0.0181 0.0091 'International Tables Vol C Tables 4.2.6.8 and 6.1.1.4'
H H 0.0000 0.0000 'International Tables Vol C Tables 4.2.6.8 and 6.1.1.4'
O O 0.0492 0.0322 'International Tables Vol C Tables 4.2.6.8 and 6.1.1.4'

loop_
_geom_angle_atom_site_label_1
_geom_angle_atom_site_label_2
_geom_angle_atom_site_label_3
_geom_angle
C2 C1 O1 128.9(2)
C2 C1 C9 120.4(2)
O1 C1 C9 110.6(2)
C1 C2 C3 117.9(2)
C1 C2 H2 121.1
C3 C2 H2 121.1
C4 C3 C2 121.3(2)
C4 C3 C11 120.9(3)
C2 C3 C11 117.8(2)
C3 C4 C10 121.6(2)
C3 C4 H4 119.2
C10 C4 H4 119.2
C6 C5 C10 117.24(17)
C6 C5 C13 119.53(17)
C10 C5 C13 123.23(18)
C5 C6 O3 121.02(16)
C5 C6 C7 124.92(17)
O3 C6 C7 113.94(16)
C8 C7 O2 119.94(18)
C8 C7 C6 117.77(18)
O2 C7 C6 122.29(17)
C7 C8 C9 117.79(18)
C7 C8 C12 135.5(2)
C9 C8 C12 106.72(18)
C8 C9 C10 126.68(18)
C8 C9 C1 109.45(19)
C10 C9 C1 123.9(2)
C9 C10 C4 114.85(18)
C9 C10 C5 115.56(18)
C4 C10 C5 129.58(19)
C3 C11 H11A 109.5
C3 C11 H11B 109.5
H11A C11 H11B 109.5
C3 C11 H11C 109.5
H11A C11 H11C 109.5
H11B C11 H11C 109.5
O1 C12 C8 104.78(18)
O1 C12 H12A 110.8
C8 C12 H12A 110.8
O1 C12 H12B 110.8
C8 C12 H12B 110.8
H12A C12 H12B 108.9
C15 C13 C5 112.45(19)
C15 C13 C14 113.3(2)
C5 C13 C14 113.28(18)
C15 C13 H13 105.6
C5 C13 H13 105.6
C14 C13 H13 105.6
C13 C14 H14A 109.5
C13 C14 H14B 109.5
H14A C14 H14B 109.5
C13 C14 H14C 109.5
H14A C14 H14C 109.5
H14B C14 H14C 109.5
C13 C15 H15A 109.5
C13 C15 H15B 109.5
H15A C15 H15B 109.5
C13 C15 H15C 109.5
H15A C15 H15C 109.5
H15B C15 H15C 109.5
O3 C16 H16A 109.5
O3 C16 H16B 109.5
H16A C16 H16B 109.5
O3 C16 H16C 109.5
H16A C16 H16C 109.5
H16B C16 H16C 109.5
C1 O1 C12 108.40(16)
C7 O2 H2A 109.5
C6 O3 C16 114.15(14)
C18 C17 O4 128.27(18)
C18 C17 C25 121.37(19)
O4 C17 C25 110.36(17)
C17 C18 C19 116.92(19)
C17 C18 H18 121.5
C19 C18 H18 121.5
C20 C19 C18 122.20(19)
C20 C19 C27 119.9(2)
C18 C19 C27 117.9(2)
C19 C20 C26 121.41(19)
C19 C20 H20 119.3
C26 C20 H20 119.3
C22 C21 C26 117.52(17)
C22 C21 C29 119.33(18)
C26 C21 C29 123.13(18)
C21 C22 O6 121.39(17)
C21 C22 C23 124.49(18)
O6 C22 C23 114.09(17)
O5 C23 C24 120.13(17)
O5 C23 C22 121.93(18)
C24 C23 C22 117.94(17)
C23 C24 C25 118.00(17)
C23 C24 C28 134.59(18)
C25 C24 C28 107.41(17)
C24 C25 C17 109.77(17)
C24 C25 C26 126.36(18)
C17 C25 C26 123.87(18)
C25 C26 C20 114.18(17)
C25 C26 C21 115.56(17)
C20 C26 C21 130.26(18)
C19 C27 H27A 109.5
C19 C27 H27B 109.5
H27A C27 H27B 109.5
C19 C27 H27C 109.5
H27A C27 H27C 109.5
H27B C27 H27C 109.5
O4 C28 C24 103.99(15)
O4 C28 H28A 111.0
C24 C28 H28A 111.0
O4 C28 H28B 111.0
C24 C28 H28B 111.0
H28A C28 H28B 109.0
C31 C29 C30 112.4(2)
C31 C29 C21 114.58(19)
C30 C29 C21 112.46(17)
C31 C29 H29 105.5
C30 C29 H29 105.5
C21 C29 H29 105.5
C29 C30 H30A 109.5
C29 C30 H30B 109.5
H30A C30 H30B 109.5
C29 C30 H30C 109.5
H30A C30 H30C 109.5
H30B C30 H30C 109.5
C29 C31 H31A 109.5
C29 C31 H31B 109.5
H31A C31 H31B 109.5
C29 C31 H31C 109.5
H31A C31 H31C 109.5
H31B C31 H31C 109.5
O6 C32 H32A 109.5
O6 C32 H32B 109.5
H32A C32 H32B 109.5
O6 C32 H32C 109.5
H32A C32 H32C 109.5
H32B C32 H32C 109.5
C17 O4 C28 108.37(15)
C23 O5 H5 109.5
C22 O6 C32 112.83(17)

loop_
_geom_bond_atom_site_label_1
_geom_bond_atom_site_label_2
_geom_bond_distance
C1 C2 1.354(3)
C1 O1 1.370(3)
C1 C9 1.401(3)
C2 C3 1.432(4)
C2 H2 0.9300
C3 C4 1.376(3)
C3 C11 1.510(3)
C4 C10 1.422(3)
C4 H4 0.9300
C5 C6 1.387(3)
C5 C10 1.433(3)
C5 C13 1.520(3)
C6 O3 1.391(2)
C6 C7 1.427(3)
C7 C8 1.357(3)
C7 O2 1.363(2)
C8 C9 1.393(3)
C8 C12 1.504(3)
C9 C10 1.398(3)
C11 H11A 0.9600
C11 H11B 0.9600
C11 H11C 0.9600
C12 O1 1.460(3)
C12 H12A 0.9700
C12 H12B 0.9700
C13 C15 1.510(3)
C13 C14 1.526(3)
C13 H13 0.9800
C14 H14A 0.9600
C14 H14B 0.9600
C14 H14C 0.9600
C15 H15A 0.9600
C15 H15B 0.9600
C15 H15C 0.9600
C16 O3 1.436(2)
C16 H16A 0.9600
C16 H16B 0.9600
C16 H16C 0.9600
O2 H2A 0.8200
C17 C18 1.357(3)
C17 O4 1.383(2)
C17 C25 1.392(3)
C18 C19 1.420(3)
C18 H18 0.9300
C19 C20 1.380(3)
C19 C27 1.511(3)
C20 C26 1.429(3)
C20 H20 0.9300
C21 C22 1.388(3)
C21 C26 1.435(3)
C21 C29 1.530(3)
C22 O6 1.394(2)
C22 C23 1.429(3)
C23 O5 1.358(2)
C23 C24 1.359(3)
C24 C25 1.391(3)
C24 C28 1.504(3)
C25 C26 1.404(3)
C27 H27A 0.9600
C27 H27B 0.9600
C27 H27C 0.9600
C28 O4 1.472(2)
C28 H28A 0.9700
C28 H28B 0.9700
C29 C31 1.494(3)
C29 C30 1.514(3)
C29 H29 0.9800
C30 H30A 0.9600
C30 H30B 0.9600
C30 H30C 0.9600
C31 H31A 0.9600
C31 H31B 0.9600
C31 H31C 0.9600
C32 O6 1.432(3)
C32 H32A 0.9600
C32 H32B 0.9600
C32 H32C 0.9600
O5 H5 0.8200

loop_
_geom_hbond_atom_site_label_D
_geom_hbond_atom_site_label_H
_geom_hbond_atom_site_label_A
_geom_hbond_site_symmetry_A
_geom_hbond_distance_DH
_geom_hbond_distance_HA
_geom_hbond_distance_DA
_geom_hbond_angle_DHA
O2 H2A O3 . 0.82 2.28 2.723(2) 114
O2 H2A O4 2_765 0.82 2.11 2.809(2) 144
O5 H5 O3 . 0.82 2.13 2.7843(19) 137
O5 H5 O6 . 0.82 2.27 2.719(2) 115
C12 H12B O2 2_766 0.97 2.48 3.445(3) 171

loop_
_cod_related_entry_id
_cod_related_entry_database
_cod_related_entry_code
1 ChemSpider 331723
